data_1516592
loop_
_publ_author_name
'Li, Chi-Huan'
'Chuang, Hui-Ju'
'Li, Chen-Yu'
'Ko, Bao-Tsan'
'Lin, Chia-Her'

_publ_section_title
;
 Bimetallic nickel and cobalt complexes as high-performance catalysts for
 copolymerization of carbon dioxide with cyclohexene oxide
;
_journal_issue 17
_journal_name_full 'Polymer Chemistry'
_journal_page_first 4875
_journal_paper_doi 10.1039/C4PY00528G
_journal_volume 5
_journal_year 2014
_chemical_formula_moiety 'C118 H116 Co4 N16 O13'
_chemical_formula_sum 'C118 H116 Co4 N16 O13'
_chemical_formula_weight 2201.99
_chemical_name_systematic
; 
 ? 
;
_space_group_IT_number 2
_symmetry_cell_setting triclinic
_symmetry_space_group_name_Hall '-P 1'
_symmetry_space_group_name_H-M 'P -1'
_atom_sites_solution_hydrogens geom
_atom_sites_solution_primary direct
_atom_sites_solution_secondary difmap
_audit_creation_method SHELXL-97
_cell_angle_alpha 94.041(2)
_cell_angle_beta 107.638(2)
_cell_angle_gamma 95.432(2)
_cell_formula_units_Z 1
_cell_length_a 11.7828(3)
_cell_length_b 14.8129(4)
_cell_length_c 17.4408(5)
_cell_measurement_reflns_used 6987
_cell_measurement_temperature 100(2)
_cell_measurement_theta_max 27.62
_cell_measurement_theta_min 2.26
_cell_volume 2872.13(14)
_computing_cell_refinement 'Bruker APEX2 (Bruker, 2008)'
_computing_data_collection 'APEX2 (Bruker, 2008)'
_computing_data_reduction 'Bruker APEX2 (Bruker, 2008)'
_computing_molecular_graphics 'SHELXTL (Sheldrick, 2008)'
_computing_publication_material 'SHELXTL (Sheldrick, 2008)'
_computing_structure_refinement 'SHELXL-97 (Sheldrick, 2008)'
_computing_structure_solution 'SHELXS-97 (Sheldrick, 2008)'
_diffrn_ambient_temperature 100(2)
_diffrn_detector_area_resol_mean 8.3333
_diffrn_measured_fraction_theta_full 0.996
_diffrn_measured_fraction_theta_max 0.996
_diffrn_measurement_device_type 'Bruker APEX-II CCD'
_diffrn_measurement_method '\f and \w scans'
_diffrn_radiation_monochromator graphite
_diffrn_radiation_source 'fine-focus sealed tube'
_diffrn_radiation_type MoK\a
_diffrn_radiation_wavelength 0.71073
_diffrn_reflns_av_R_equivalents 0.1502
_diffrn_reflns_av_sigmaI/netI 0.2098
_diffrn_reflns_limit_h_max 15
_diffrn_reflns_limit_h_min -15
_diffrn_reflns_limit_k_max 19
_diffrn_reflns_limit_k_min -19
_diffrn_reflns_limit_l_max 21
_diffrn_reflns_limit_l_min -23
_diffrn_reflns_number 51512
_diffrn_reflns_theta_full 28.33
_diffrn_reflns_theta_max 28.33
_diffrn_reflns_theta_min 1.76
_exptl_absorpt_coefficient_mu 0.634
_exptl_absorpt_correction_T_max 0.9510
_exptl_absorpt_correction_T_min 0.8326
_exptl_absorpt_correction_type multi-scan
_exptl_absorpt_process_details 'SADABS V2008/1 (Bruker AXS, 2008)'
_exptl_crystal_colour brown
_exptl_crystal_density_diffrn 1.273
_exptl_crystal_density_method 'not measured'
_exptl_crystal_description block
_exptl_crystal_F_000 1148
_exptl_crystal_size_max 0.30
_exptl_crystal_size_mid 0.16
_exptl_crystal_size_min 0.08
_refine_diff_density_max 1.271
_refine_diff_density_min -0.669
_refine_diff_density_rms 0.120
_refine_ls_extinction_method none
_refine_ls_goodness_of_fit_ref 1.002
_refine_ls_hydrogen_treatment constr
_refine_ls_matrix_type full
_refine_ls_number_parameters 671
_refine_ls_number_reflns 14270
_refine_ls_number_restraints 0
_refine_ls_restrained_S_all 1.002
_refine_ls_R_factor_all 0.1935
_refine_ls_R_factor_gt 0.0796
_refine_ls_shift/su_max 0.000
_refine_ls_shift/su_mean 0.000
_refine_ls_structure_factor_coef Fsqd
_refine_ls_weighting_details 'calc w=1/[\s^2^(Fo^2^)+(0.0885P)^2^+0.0000P] where P=(Fo^2^+2Fc^2^)/3'
_refine_ls_weighting_scheme calc
_refine_ls_wR_factor_gt 0.1716
_refine_ls_wR_factor_ref 0.2153
_reflns_number_gt 6602
_reflns_number_total 14270
_reflns_threshold_expression >2sigma(I)
_cod_data_source_file c4py00528g4.cif
_cod_data_source_block bobo35_0m
_cod_depositor_comments
;
The following automatic conversions were performed:

'_symmetry_cell_setting' value 'Triclinic' changed to 'triclinic'
according to
/usr/data/users/saulius/crontab/automatic-downloads/rss-feeds/RSC/lib/dictionaries/cif_core.dic
dictionary named 'cif_core.dic' version 2.4.2 from 2011-04-26.

Automatic conversion script
Id: cif_fix_values 2281 2013-09-26 08:29:07Z andrius 

 Adding full bibliography for 1516591--1516594.cif.
;
_cod_original_cell_volume 2872.13(13)
_cod_database_code 1516592

loop_
_symmetry_equiv_pos_as_xyz
'x, y, z'
'-x, -y, -z'

loop_
_atom_site_label
_atom_site_type_symbol
_atom_site_fract_x
_atom_site_fract_y
_atom_site_fract_z
_atom_site_U_iso_or_equiv
_atom_site_adp_type
_atom_site_occupancy
_atom_site_symmetry_multiplicity
_atom_site_calc_flag
_atom_site_refinement_flags
_atom_site_disorder_assembly
_atom_site_disorder_group
Co1 Co 0.24824(6) 0.05760(4) 0.48635(4) 0.01615(19) Uani 1 1 d . . .
Co2 Co 0.24632(6) 0.23815(4) 0.43812(4) 0.01460(18) Uani 1 1 d . . .
O1 O 0.1129(3) 0.1349(2) 0.43969(19) 0.0153(7) Uani 1 1 d . . .
O2 O 0.3815(3) 0.1579(2) 0.4881(2) 0.0150(7) Uani 1 1 d . A .
O3 O 0.2529(3) 0.1397(2) 0.59819(19) 0.0171(8) Uani 1 1 d . . .
O4 O 0.2525(3) 0.2797(2) 0.5543(2) 0.0169(8) Uani 1 1 d . . .
O5 O 0.2443(3) 0.0332(2) 0.3599(2) 0.0181(8) Uani 1 1 d . . .
O6 O 0.2367(3) 0.1778(2) 0.3272(2) 0.0179(8) Uani 1 1 d . . .
N1 N 0.0949(3) 0.3076(2) 0.3852(2) 0.0140(9) Uani 1 1 d . . .
N2 N -0.0165(3) 0.2644(3) 0.3499(2) 0.0149(9) Uani 1 1 d . . .
N3 N -0.1059(4) 0.3159(3) 0.3377(3) 0.0197(10) Uani 1 1 d . . .
N7 N 0.1167(4) -0.0548(3) 0.4622(2) 0.0176(9) Uani 1 1 d . A .
N4 N 0.3987(3) 0.3294(3) 0.4447(2) 0.0154(9) Uani 1 1 d . . .
N5 N 0.5067(3) 0.3350(3) 0.5021(2) 0.0146(9) Uani 1 1 d . . .
N6 N 0.5910(3) 0.3972(3) 0.4948(3) 0.0172(9) Uani 1 1 d . . .
N8 N 0.3821(4) -0.0122(3) 0.5556(3) 0.0190(10) Uani 1 1 d . A .
C1 C 0.0193(4) 0.1079(3) 0.3763(3) 0.0157(11) Uani 1 1 d . . .
C2 C -0.0452(4) 0.1680(3) 0.3264(3) 0.0138(10) Uani 1 1 d . . .
C3 C -0.1453(4) 0.1406(3) 0.2597(3) 0.0163(11) Uani 1 1 d . . .
H3B H -0.1834 0.1850 0.2275 0.020 Uiso 1 1 calc R . .
C4 C -0.1909(4) 0.0484(3) 0.2392(3) 0.0167(11) Uani 1 1 d . . .
C5 C -0.1339(4) -0.0123(3) 0.2911(3) 0.0185(11) Uani 1 1 d . . .
H5A H -0.1670 -0.0746 0.2816 0.022 Uiso 1 1 calc R . .
C6 C -0.0299(4) 0.0142(3) 0.3568(3) 0.0157(11) Uani 1 1 d . . .
C7 C 0.0161(4) -0.0579(3) 0.4060(3) 0.0183(12) Uani 1 1 d . . .
H7B H -0.0347 -0.1141 0.3951 0.022 Uiso 1 1 calc R . .
C8 C 0.1373(5) -0.1412(3) 0.4982(3) 0.0239(13) Uani 1 1 d . . .
H8A H 0.1478 -0.1849 0.4583 0.029 Uiso 1 1 d R A .
H8B H 0.0662 -0.1636 0.5104 0.029 Uiso 1 1 d R . .
C9 C 0.2384(8) -0.1378(6) 0.5712(6) 0.029(2) Uani 0.60 1 d P A 1
C9' C 0.2640(10) -0.1646(7) 0.5051(7) 0.009(2) Uiso 0.40 1 d P A 2
C10 C 0.3617(5) -0.1101(3) 0.5643(4) 0.0267(13) Uani 1 1 d . . .
H10A H 0.4213 -0.1239 0.6119 0.032 Uiso 1 1 d R A .
H10B H 0.3707 -0.1450 0.5185 0.032 Uiso 1 1 d R . .
C11 C 0.4826(4) 0.0296(3) 0.6012(3) 0.0189(11) Uani 1 1 d . . .
H11A H 0.5343 -0.0065 0.6356 0.023 Uiso 1 1 calc R A .
C12 C 0.5269(4) 0.1251(3) 0.6067(3) 0.0164(11) Uani 1 1 d . A .
C13 C 0.4758(4) 0.1861(3) 0.5507(3) 0.0133(10) Uani 1 1 d . . .
C14 C 0.5385(4) 0.2747(3) 0.5634(3) 0.0139(11) Uani 1 1 d . A .
C15 C 0.6419(4) 0.3019(3) 0.6284(3) 0.0180(11) Uani 1 1 d . . .
H15A H 0.6798 0.3627 0.6351 0.022 Uiso 1 1 calc R A .
C16 C 0.6909(4) 0.2422(3) 0.6839(3) 0.0168(11) Uani 1 1 d . A .
C17 C 0.6320(4) 0.1539(3) 0.6697(3) 0.0196(12) Uani 1 1 d . . .
H17A H 0.6655 0.1108 0.7052 0.024 Uiso 1 1 calc R A .
C18 C 0.0753(4) 0.3969(3) 0.3960(3) 0.0165(11) Uani 1 1 d . . .
C19 C 0.1559(4) 0.4755(3) 0.4305(3) 0.0176(11) Uani 1 1 d . . .
H19A H 0.2400 0.4734 0.4497 0.021 Uiso 1 1 calc R . .
C20 C 0.1072(5) 0.5559(3) 0.4352(3) 0.0213(12) Uani 1 1 d . . .
H20A H 0.1594 0.6102 0.4590 0.026 Uiso 1 1 calc R . .
C21 C -0.0180(5) 0.5603(3) 0.4058(3) 0.0256(13) Uani 1 1 d . . .
H21A H -0.0475 0.6174 0.4094 0.031 Uiso 1 1 calc R . .
C22 C -0.0963(5) 0.4846(3) 0.3727(3) 0.0229(12) Uani 1 1 d . . .
H22A H -0.1803 0.4876 0.3541 0.028 Uiso 1 1 calc R . .
C23 C -0.0497(4) 0.4010(3) 0.3665(3) 0.0193(11) Uani 1 1 d . . .
C24 C -0.3046(4) 0.0143(3) 0.1688(3) 0.0203(12) Uani 1 1 d . . .
C25 C -0.3430(5) 0.0895(4) 0.1134(3) 0.0307(14) Uani 1 1 d . . .
H25A H -0.3622 0.1407 0.1440 0.046 Uiso 1 1 calc R . .
H25B H -0.4140 0.0652 0.0678 0.046 Uiso 1 1 calc R . .
H25C H -0.2774 0.1107 0.0929 0.046 Uiso 1 1 calc R . .
C26 C -0.4041(5) -0.0105(4) 0.2056(4) 0.0428(17) Uani 1 1 d . . .
H26A H -0.4136 0.0430 0.2386 0.064 Uiso 1 1 calc R . .
H26B H -0.3831 -0.0601 0.2396 0.064 Uiso 1 1 calc R . .
H26C H -0.4796 -0.0302 0.1622 0.064 Uiso 1 1 calc R . .
C27 C -0.2908(6) -0.0728(4) 0.1203(4) 0.0401(16) Uani 1 1 d . . .
H27A H -0.2662 -0.1177 0.1598 0.048 Uiso 1 1 calc R . .
H27B H -0.3722 -0.0970 0.0844 0.048 Uiso 1 1 calc R . .
C28 C -0.2074(7) -0.0753(5) 0.0675(4) 0.060(2) Uani 1 1 d . . .
C29 C -0.0820(7) -0.0274(6) 0.1104(4) 0.068(2) Uani 1 1 d . . .
H29A H -0.0861 0.0373 0.1239 0.102 Uiso 1 1 calc R . .
H29B H -0.0321 -0.0333 0.0748 0.102 Uiso 1 1 calc R . .
H29C H -0.0468 -0.0553 0.1601 0.102 Uiso 1 1 calc R . .
C30 C -0.2616(8) -0.0377(6) -0.0132(4) 0.089(3) Uani 1 1 d . . .
H30A H -0.2627 0.0282 -0.0039 0.133 Uiso 1 1 calc R . .
H30B H -0.3437 -0.0675 -0.0388 0.133 Uiso 1 1 calc R . .
H30C H -0.2131 -0.0496 -0.0488 0.133 Uiso 1 1 calc R . .
C31 C -0.1991(10) -0.1777(6) 0.0501(6) 0.122(5) Uani 1 1 d . . .
H31A H -0.2798 -0.2100 0.0241 0.182 Uiso 1 1 calc R . .
H31B H -0.1621 -0.2028 0.1011 0.182 Uiso 1 1 calc R . .
H31C H -0.1502 -0.1854 0.0142 0.182 Uiso 1 1 calc R . .
C32 C 0.8098(5) 0.2662(3) 0.7539(3) 0.0230(12) Uani 1 1 d . . .
C33 C 0.9022(5) 0.2109(4) 0.7334(4) 0.0365(15) Uani 1 1 d . A .
H33A H 0.8748 0.1456 0.7293 0.055 Uiso 1 1 calc R . .
H33B H 0.9796 0.2253 0.7760 0.055 Uiso 1 1 calc R . .
H33C H 0.9113 0.2262 0.6816 0.055 Uiso 1 1 calc R . .
C34 C 0.8583(5) 0.3668(3) 0.7616(3) 0.0266(13) Uani 1 1 d . A .
H34A H 0.7951 0.4044 0.7639 0.040 Uiso 1 1 calc R . .
H34B H 0.8844 0.3792 0.7146 0.040 Uiso 1 1 calc R . .
H34C H 0.9266 0.3815 0.8111 0.040 Uiso 1 1 calc R . .
C35 C 0.7970(5) 0.2377(4) 0.8347(3) 0.0304(14) Uani 1 1 d . A .
H35A H 0.8794 0.2432 0.8730 0.037 Uiso 1 1 calc R . .
H35B H 0.7669 0.1719 0.8248 0.037 Uiso 1 1 calc R . .
C36 C 0.7202(6) 0.2828(4) 0.8812(4) 0.0382(16) Uani 1 1 d . . .
C37 C 0.7091(7) 0.2200(5) 0.9457(4) 0.055(2) Uani 1 1 d . A .
H37A H 0.6570 0.1638 0.9194 0.082 Uiso 1 1 calc R . .
H37B H 0.6746 0.2511 0.9832 0.082 Uiso 1 1 calc R . .
H37C H 0.7888 0.2051 0.9756 0.082 Uiso 1 1 calc R . .
C38 C 0.7817(7) 0.3770(4) 0.9251(4) 0.052(2) Uani 1 1 d . A .
H38A H 0.7767 0.4214 0.8855 0.079 Uiso 1 1 calc R . .
H38B H 0.8662 0.3728 0.9540 0.079 Uiso 1 1 calc R . .
H38C H 0.7414 0.3968 0.9638 0.079 Uiso 1 1 calc R . .
C39 C 0.5940(6) 0.2912(5) 0.8258(4) 0.0465(18) Uani 1 1 d . A .
H39A H 0.5994 0.3306 0.7839 0.070 Uiso 1 1 calc R . .
H39B H 0.5475 0.3177 0.8578 0.070 Uiso 1 1 calc R . .
H39C H 0.5542 0.2306 0.8003 0.070 Uiso 1 1 calc R . .
C40 C 0.4159(4) 0.3915(3) 0.3945(3) 0.0147(11) Uani 1 1 d . . .
C41 C 0.3389(4) 0.4112(3) 0.3199(3) 0.0183(11) Uani 1 1 d . . .
H41A H 0.2596 0.3810 0.2974 0.022 Uiso 1 1 calc R . .
C42 C 0.3851(5) 0.4763(3) 0.2818(3) 0.0239(12) Uani 1 1 d . . .
H42A H 0.3369 0.4903 0.2306 0.029 Uiso 1 1 calc R . .
C43 C 0.5017(5) 0.5233(3) 0.3157(3) 0.0230(12) Uani 1 1 d . . .
H43A H 0.5281 0.5696 0.2877 0.028 Uiso 1 1 calc R . .
C44 C 0.5782(5) 0.5045(3) 0.3877(3) 0.0217(12) Uani 1 1 d . . .
H44A H 0.6565 0.5366 0.4101 0.026 Uiso 1 1 calc R . .
C45 C 0.5350(4) 0.4349(3) 0.4273(3) 0.0178(11) Uani 1 1 d . . .
C46 C 0.2543(4) 0.2250(3) 0.6073(3) 0.0177(11) Uani 1 1 d . . .
C47 C 0.2563(5) 0.2681(4) 0.6896(3) 0.0301(14) Uani 1 1 d . . .
H47A H 0.2684 0.3346 0.6911 0.045 Uiso 1 1 calc R . .
H47B H 0.3220 0.2480 0.7319 0.045 Uiso 1 1 calc R . .
H47C H 0.1798 0.2493 0.6988 0.045 Uiso 1 1 calc R . .
C48 C 0.2406(4) 0.0927(3) 0.3125(3) 0.0192(11) Uani 1 1 d . . .
C49 C 0.2383(6) 0.0611(4) 0.2273(3) 0.0383(16) Uani 1 1 d . . .
H49A H 0.1928 0.0003 0.2106 0.057 Uiso 1 1 calc R . .
H49B H 0.3206 0.0587 0.2261 0.057 Uiso 1 1 calc R . .
H49C H 0.1999 0.1039 0.1901 0.057 Uiso 1 1 calc R . .
O1S O -0.0447(10) 0.3207(8) 0.1487(6) 0.070(3) Uiso 0.50 1 d P . .
C1S C 0.0171(8) 0.4113(5) 0.1579(5) 0.079(3) Uani 1 1 d . . .
C2S C 0.1269(5) 0.4147(4) 0.1469(3) 0.0270(13) Uani 1 1 d . . .
C3S C 0.1261(8) 0.3328(8) 0.0972(7) 0.122(5) Uani 1 1 d . . .
C4S C 0.0407(9) 0.2661(6) 0.1350(8) 0.149(6) Uani 1 1 d . . .
C5S C -0.2857(16) -0.4317(10) 0.1019(12) 0.217(8) Uani 1 1 d . . .
C6S C -0.3813(18) -0.5302(15) 0.1125(13) 0.250(9) Uiso 1 1 d . . .
C7S C -0.380(2) -0.6310(15) 0.1792(13) 0.250(9) Uiso 1 1 d . . .
C8S C -0.4979(16) -0.6761(12) 0.1384(10) 0.192(7) Uiso 1 1 d . . .
C9S C -0.4305(14) -0.7107(10) 0.2448(9) 0.160(5) Uiso 1 1 d . . .
C10S C -0.5368(13) -0.7654(9) 0.2216(8) 0.147(5) Uiso 1 1 d . . .

loop_
_atom_site_aniso_label
_atom_site_aniso_U_11
_atom_site_aniso_U_22
_atom_site_aniso_U_33
_atom_site_aniso_U_23
_atom_site_aniso_U_13
_atom_site_aniso_U_12
Co1 0.0139(4) 0.0132(4) 0.0221(4) 0.0044(3) 0.0065(3) 0.0005(3)
Co2 0.0119(4) 0.0127(3) 0.0198(4) 0.0042(3) 0.0054(3) 0.0011(3)
O1 0.0163(19) 0.0132(17) 0.0146(19) 0.0012(14) 0.0033(15) -0.0024(14)
O2 0.0136(18) 0.0125(17) 0.018(2) 0.0057(14) 0.0025(15) 0.0015(14)
O3 0.0166(19) 0.0145(18) 0.020(2) 0.0030(15) 0.0065(16) 0.0005(15)
O4 0.0140(18) 0.0136(18) 0.023(2) 0.0009(15) 0.0069(16) -0.0002(15)
O5 0.0144(18) 0.0179(18) 0.023(2) 0.0016(15) 0.0076(16) 0.0031(15)
O6 0.0165(19) 0.0186(19) 0.020(2) 0.0051(15) 0.0071(16) 0.0039(15)
N1 0.012(2) 0.010(2) 0.020(2) 0.0008(17) 0.0046(18) 0.0001(17)
N2 0.011(2) 0.012(2) 0.021(2) 0.0004(17) 0.0060(19) -0.0007(17)
N3 0.013(2) 0.018(2) 0.030(3) 0.0045(19) 0.009(2) 0.0045(18)
N7 0.017(2) 0.016(2) 0.019(2) 0.0044(18) 0.005(2) 0.0009(19)
N4 0.015(2) 0.017(2) 0.014(2) 0.0048(17) 0.0029(19) 0.0008(18)
N5 0.012(2) 0.015(2) 0.016(2) 0.0051(17) 0.0027(18) -0.0004(17)
N6 0.013(2) 0.013(2) 0.025(3) 0.0031(18) 0.0056(19) -0.0037(18)
N8 0.017(2) 0.012(2) 0.030(3) 0.0056(19) 0.010(2) 0.0023(19)
C1 0.014(3) 0.017(3) 0.015(3) 0.000(2) 0.006(2) -0.004(2)
C2 0.009(2) 0.012(2) 0.019(3) 0.001(2) 0.004(2) 0.001(2)
C3 0.014(3) 0.020(3) 0.015(3) 0.004(2) 0.004(2) 0.001(2)
C4 0.014(3) 0.019(3) 0.016(3) 0.001(2) 0.006(2) -0.003(2)
C5 0.021(3) 0.014(3) 0.022(3) -0.004(2) 0.010(2) -0.001(2)
C6 0.015(3) 0.014(2) 0.020(3) 0.001(2) 0.009(2) -0.002(2)
C7 0.018(3) 0.012(2) 0.029(3) 0.001(2) 0.015(3) -0.001(2)
C8 0.023(3) 0.022(3) 0.035(4) 0.015(2) 0.017(3) 0.009(2)
C9 0.032(6) 0.014(5) 0.040(6) 0.014(4) 0.009(5) 0.001(4)
C10 0.025(3) 0.013(3) 0.044(4) 0.007(2) 0.011(3) 0.004(2)
C11 0.011(3) 0.025(3) 0.025(3) 0.008(2) 0.009(2) 0.006(2)
C12 0.016(3) 0.015(3) 0.019(3) 0.003(2) 0.008(2) -0.002(2)
C13 0.010(3) 0.015(2) 0.014(3) 0.001(2) 0.004(2) 0.002(2)
C14 0.015(3) 0.013(2) 0.017(3) 0.002(2) 0.009(2) 0.003(2)
C15 0.013(3) 0.016(3) 0.021(3) 0.003(2) 0.002(2) -0.001(2)
C16 0.014(3) 0.019(3) 0.017(3) 0.003(2) 0.004(2) 0.004(2)
C17 0.021(3) 0.019(3) 0.018(3) 0.003(2) 0.005(2) -0.001(2)
C18 0.017(3) 0.012(2) 0.022(3) 0.005(2) 0.008(2) 0.005(2)
C19 0.012(3) 0.021(3) 0.019(3) 0.002(2) 0.004(2) -0.001(2)
C20 0.020(3) 0.017(3) 0.026(3) 0.003(2) 0.006(2) 0.002(2)
C21 0.032(3) 0.014(3) 0.036(4) 0.006(2) 0.016(3) 0.007(2)
C22 0.013(3) 0.018(3) 0.043(4) 0.012(2) 0.013(3) 0.007(2)
C23 0.016(3) 0.018(3) 0.025(3) 0.005(2) 0.007(2) 0.002(2)
C24 0.018(3) 0.020(3) 0.018(3) 0.002(2) 0.000(2) -0.002(2)
C25 0.031(3) 0.027(3) 0.025(3) 0.000(3) -0.003(3) 0.000(3)
C26 0.020(3) 0.060(4) 0.038(4) 0.012(3) 0.000(3) -0.021(3)
C27 0.050(4) 0.024(3) 0.030(4) -0.005(3) -0.011(3) 0.003(3)
C28 0.068(6) 0.072(5) 0.031(4) -0.011(4) -0.003(4) 0.040(4)
C29 0.077(6) 0.092(6) 0.046(5) 0.001(4) 0.034(5) 0.026(5)
C30 0.112(8) 0.132(8) 0.029(5) 0.003(5) 0.020(5) 0.055(7)
C31 0.141(9) 0.097(7) 0.086(7) -0.050(6) -0.032(6) 0.081(7)
C32 0.020(3) 0.019(3) 0.027(3) 0.003(2) 0.003(2) 0.002(2)
C33 0.021(3) 0.037(4) 0.046(4) -0.003(3) 0.002(3) 0.009(3)
C34 0.028(3) 0.028(3) 0.020(3) 0.002(2) 0.001(3) 0.001(3)
C35 0.035(4) 0.023(3) 0.025(3) 0.009(2) -0.003(3) 0.003(3)
C36 0.051(4) 0.039(4) 0.025(4) 0.008(3) 0.013(3) 0.002(3)
C37 0.070(5) 0.055(5) 0.034(4) 0.013(3) 0.012(4) -0.008(4)
C38 0.087(6) 0.035(4) 0.039(4) -0.002(3) 0.030(4) -0.006(4)
C39 0.050(4) 0.058(5) 0.040(4) 0.004(3) 0.024(4) 0.014(4)
C40 0.016(3) 0.015(2) 0.016(3) 0.003(2) 0.011(2) 0.000(2)
C41 0.017(3) 0.014(3) 0.021(3) 0.000(2) 0.003(2) 0.002(2)
C42 0.023(3) 0.023(3) 0.029(3) 0.009(2) 0.011(3) 0.008(2)
C43 0.028(3) 0.019(3) 0.030(3) 0.013(2) 0.017(3) 0.007(2)
C44 0.022(3) 0.016(3) 0.029(3) 0.006(2) 0.011(3) 0.000(2)
C45 0.016(3) 0.014(2) 0.023(3) 0.000(2) 0.008(2) -0.001(2)
C46 0.011(3) 0.019(3) 0.025(3) 0.006(2) 0.008(2) -0.002(2)
C47 0.036(4) 0.028(3) 0.026(3) 0.001(3) 0.010(3) 0.000(3)
C48 0.013(3) 0.022(3) 0.024(3) 0.005(2) 0.006(2) 0.002(2)
C49 0.056(4) 0.037(4) 0.028(4) 0.004(3) 0.019(3) 0.014(3)
C1S 0.091(7) 0.055(5) 0.082(7) -0.002(5) 0.020(5) -0.010(5)
C2S 0.017(3) 0.025(3) 0.037(4) 0.000(3) 0.009(3) -0.008(2)
C3S 0.063(6) 0.148(10) 0.147(10) -0.074(8) 0.042(7) 0.009(7)
C4S 0.073(7) 0.032(5) 0.251(15) 0.033(7) -0.081(8) -0.022(5)
C5S 0.254(19) 0.122(12) 0.31(2) -0.062(13) 0.162(17) -0.013(12)

loop_
_atom_type_symbol
_atom_type_description
_atom_type_scat_dispersion_real
_atom_type_scat_dispersion_imag
_atom_type_scat_source
C C 0.0033 0.0016 'International Tables Vol C Tables 4.2.6.8 and 6.1.1.4'
H H 0.0000 0.0000 'International Tables Vol C Tables 4.2.6.8 and 6.1.1.4'
N N 0.0061 0.0033 'International Tables Vol C Tables 4.2.6.8 and 6.1.1.4'
O O 0.0106 0.0060 'International Tables Vol C Tables 4.2.6.8 and 6.1.1.4'
Co Co 0.3494 0.9721 'International Tables Vol C Tables 4.2.6.8 and 6.1.1.4'

loop_
_geom_angle_atom_site_label_1
_geom_angle_atom_site_label_2
_geom_angle_atom_site_label_3
_geom_angle
O2 Co1 O1 93.95(12)
O2 Co1 N8 87.37(14)
O1 Co1 N8 168.75(15)
O2 Co1 N7 168.26(15)
O1 Co1 N7 87.61(14)
N8 Co1 N7 93.37(16)
O2 Co1 O5 81.51(12)
O1 Co1 O5 83.82(12)
N8 Co1 O5 107.42(14)
N7 Co1 O5 87.10(14)
O2 Co1 O3 82.00(12)
O1 Co1 O3 80.30(12)
N8 Co1 O3 88.84(14)
N7 Co1 O3 109.72(14)
O5 Co1 O3 156.18(12)
O2 Co1 Co2 46.94(9)
O1 Co1 Co2 47.03(9)
N8 Co1 Co2 133.42(11)
N7 Co1 Co2 133.19(12)
O5 Co1 Co2 78.36(9)
O3 Co1 Co2 77.82(8)
O6 Co2 O4 171.54(13)
O6 Co2 O2 87.68(13)
O4 Co2 O2 87.31(13)
O6 Co2 O1 87.12(13)
O4 Co2 O1 86.20(12)
O2 Co2 O1 91.43(12)
O6 Co2 N4 92.91(14)
O4 Co2 N4 92.96(14)
O2 Co2 N4 80.26(14)
O1 Co2 N4 171.67(14)
O6 Co2 N1 90.88(14)
O4 Co2 N1 93.40(14)
O2 Co2 N1 173.95(13)
O1 Co2 N1 82.63(13)
N4 Co2 N1 105.70(15)
O6 Co2 Co1 85.45(9)
O4 Co2 Co1 86.16(9)
O2 Co2 Co1 45.68(9)
O1 Co2 Co1 45.75(9)
N4 Co2 Co1 125.94(11)
N1 Co2 Co1 128.34(10)
C1 O1 Co1 124.5(3)
C1 O1 Co2 122.2(3)
Co1 O1 Co2 87.22(12)
C13 O2 Co1 124.9(3)
C13 O2 Co2 124.0(3)
Co1 O2 Co2 87.38(12)
C46 O3 Co1 126.1(3)
C46 O4 Co2 123.1(3)
C48 O5 Co1 125.4(3)
C48 O6 Co2 123.5(3)
N2 N1 C18 102.9(4)
N2 N1 Co2 123.2(3)
C18 N1 Co2 131.7(3)
N3 N2 N1 116.5(4)
N3 N2 C2 118.6(4)
N1 N2 C2 124.9(4)
N2 N3 C23 103.8(4)
C7 N7 C8 114.2(4)
C7 N7 Co1 121.6(3)
C8 N7 Co1 123.6(3)
N5 N4 C40 103.8(4)
N5 N4 Co2 125.4(3)
C40 N4 Co2 130.8(3)
N6 N5 N4 115.6(4)
N6 N5 C14 119.0(4)
N4 N5 C14 125.1(4)
N5 N6 C45 103.7(4)
C11 N8 C10 115.4(4)
C11 N8 Co1 121.7(3)
C10 N8 Co1 122.4(3)
O1 C1 C2 123.3(4)
O1 C1 C6 121.5(4)
C2 C1 C6 115.0(4)
C3 C2 C1 124.0(4)
C3 C2 N2 116.5(4)
C1 C2 N2 119.1(4)
C2 C3 C4 120.7(5)
C2 C3 H3B 119.6
C4 C3 H3B 119.6
C5 C4 C3 116.5(4)
C5 C4 C24 120.1(4)
C3 C4 C24 123.2(4)
C4 C5 C6 123.1(5)
C4 C5 H5A 118.5
C6 C5 H5A 118.5
C5 C6 C1 120.4(5)
C5 C6 C7 115.7(4)
C1 C6 C7 123.6(5)
N7 C7 C6 128.0(5)
N7 C7 H7B 116.0
C6 C7 H7B 116.0
C9 C8 N7 116.7(5)
C9 C8 C9' 52.4(6)
N7 C8 C9' 110.7(5)
C9 C8 H8A 108.1
N7 C8 H8A 108.3
C9' C8 H8A 60.7
C9 C8 H8B 107.9
N7 C8 H8B 108.1
C9' C8 H8B 141.1
H8A C8 H8B 107.4
C8 C9 C10 116.9(7)
C10 C9' C8 117.1(8)
C10 C9' H8A 154.4
C8 C9' H8A 38.2
C10 C9' H10B 41.8
C8 C9' H10B 153.2
H8A C9' H10B 155.8
C9' C10 N8 118.3(6)
C9' C10 C9 53.3(6)
N8 C10 C9 112.3(5)
C9' C10 H10A 132.7
N8 C10 H10A 109.0
C9 C10 H10A 109.0
C9' C10 H10B 57.0
N8 C10 H10B 109.2
C9 C10 H10B 109.3
H10A C10 H10B 107.9
N8 C11 C12 127.9(5)
N8 C11 H11A 116.0
C12 C11 H11A 116.0
C17 C12 C13 120.2(4)
C17 C12 C11 114.9(4)
C13 C12 C11 124.8(5)
O2 C13 C14 123.4(4)
O2 C13 C12 120.6(4)
C14 C13 C12 115.8(4)
C15 C14 C13 122.4(4)
C15 C14 N5 117.5(4)
C13 C14 N5 119.5(4)
C16 C15 C14 121.6(5)
C16 C15 H15A 119.2
C14 C15 H15A 119.2
C15 C16 C17 116.2(5)
C15 C16 C32 124.0(4)
C17 C16 C32 119.6(4)
C16 C17 C12 123.8(5)
C16 C17 H17A 118.1
C12 C17 H17A 118.1
N1 C18 C19 130.7(4)
N1 C18 C23 108.1(4)
C19 C18 C23 121.2(4)
C20 C19 C18 116.8(5)
C20 C19 H19A 121.6
C18 C19 H19A 121.6
C19 C20 C21 122.2(5)
C19 C20 H20A 118.9
C21 C20 H20A 118.9
C22 C21 C20 121.3(5)
C22 C21 H21A 119.4
C20 C21 H21A 119.4
C21 C22 C23 118.1(5)
C21 C22 H22A 121.0
C23 C22 H22A 121.0
N3 C23 C22 130.8(5)
N3 C23 C18 108.8(4)
C22 C23 C18 120.4(5)
C26 C24 C4 106.9(4)
C26 C24 C25 107.9(5)
C4 C24 C25 111.2(4)
C26 C24 C27 107.1(5)
C4 C24 C27 112.2(4)
C25 C24 C27 111.2(4)
C24 C25 H25A 109.5
C24 C25 H25B 109.5
H25A C25 H25B 109.5
C24 C25 H25C 109.5
H25A C25 H25C 109.5
H25B C25 H25C 109.5
C24 C26 H26A 109.5
C24 C26 H26B 109.5
H26A C26 H26B 109.5
C24 C26 H26C 109.5
H26A C26 H26C 109.5
H26B C26 H26C 109.5
C28 C27 C24 123.8(5)
C28 C27 H27A 106.4
C24 C27 H27A 106.4
C28 C27 H27B 106.4
C24 C27 H27B 106.4
H27A C27 H27B 106.5
C29 C28 C30 110.8(7)
C29 C28 C27 113.0(5)
C30 C28 C27 111.7(6)
C29 C28 C31 108.5(7)
C30 C28 C31 108.2(6)
C27 C28 C31 104.4(7)
C28 C29 H29A 109.5
C28 C29 H29B 109.5
H29A C29 H29B 109.5
C28 C29 H29C 109.5
H29A C29 H29C 109.5
H29B C29 H29C 109.5
C28 C30 H30A 109.5
C28 C30 H30B 109.5
H30A C30 H30B 109.5
C28 C30 H30C 109.5
H30A C30 H30C 109.5
H30B C30 H30C 109.5
C28 C31 H31A 109.5
C28 C31 H31B 109.5
H31A C31 H31B 109.5
C28 C31 H31C 109.5
H31A C31 H31C 109.5
H31B C31 H31C 109.5
C34 C32 C33 107.2(4)
C34 C32 C35 111.5(4)
C33 C32 C35 107.3(4)
C34 C32 C16 111.8(4)
C33 C32 C16 107.1(4)
C35 C32 C16 111.6(4)
C32 C33 H33A 109.5
C32 C33 H33B 109.5
H33A C33 H33B 109.5
C32 C33 H33C 109.5
H33A C33 H33C 109.5
H33B C33 H33C 109.5
C32 C34 H34A 109.5
C32 C34 H34B 109.5
H34A C34 H34B 109.5
C32 C34 H34C 109.5
H34A C34 H34C 109.5
H34B C34 H34C 109.5
C32 C35 C36 124.4(4)
C32 C35 H35A 106.2
C36 C35 H35A 106.2
C32 C35 H35B 106.2
C36 C35 H35B 106.2
H35A C35 H35B 106.4
C39 C36 C37 108.4(5)
C39 C36 C38 110.1(5)
C37 C36 C38 107.8(5)
C39 C36 C35 112.0(5)
C37 C36 C35 106.5(5)
C38 C36 C35 111.8(5)
C36 C37 H37A 109.5
C36 C37 H37B 109.5
H37A C37 H37B 109.5
C36 C37 H37C 109.5
H37A C37 H37C 109.5
H37B C37 H37C 109.5
C36 C38 H38A 109.5
C36 C38 H38B 109.5
H38A C38 H38B 109.5
C36 C38 H38C 109.5
H38A C38 H38C 109.5
H38B C38 H38C 109.5
C36 C39 H39A 109.5
C36 C39 H39B 109.5
H39A C39 H39B 109.5
C36 C39 H39C 109.5
H39A C39 H39C 109.5
H39B C39 H39C 109.5
N4 C40 C41 130.3(4)
N4 C40 C45 107.6(4)
C41 C40 C45 122.0(4)
C42 C41 C40 116.2(5)
C42 C41 H41A 121.9
C40 C41 H41A 121.9
C41 C42 C43 122.4(5)
C41 C42 H42A 118.8
C43 C42 H42A 118.8
C44 C43 C42 122.2(5)
C44 C43 H43A 118.9
C42 C43 H43A 118.9
C43 C44 C45 116.9(5)
C43 C44 H44A 121.5
C45 C44 H44A 121.5
N6 C45 C40 109.2(4)
N6 C45 C44 130.6(5)
C40 C45 C44 120.2(5)
O3 C46 O4 126.8(5)
O3 C46 C47 117.6(4)
O4 C46 C47 115.6(4)
C46 C47 H47A 109.5
C46 C47 H47B 109.5
H47A C47 H47B 109.5
C46 C47 H47C 109.5
H47A C47 H47C 109.5
H47B C47 H47C 109.5
O5 C48 O6 127.2(5)
O5 C48 C49 116.9(5)
O6 C48 C49 115.9(4)
C48 C49 H49A 109.5
C48 C49 H49B 109.5
H49A C49 H49B 109.5
C48 C49 H49C 109.5
H49A C49 H49C 109.5
H49B C49 H49C 109.5
C4S O1S C1S 102.2(8)
C2S C1S O1S 114.3(8)
C1S C2S C3S 106.9(6)
C2S C3S C4S 96.2(7)
O1S C4S C3S 105.1(7)
C5S C6S C7S 141.0(16)
C8S C7S C9S 69.1(13)
C8S C7S C6S 98.8(16)
C9S C7S C6S 158.8(15)
C7S C8S C9S 66.6(12)
C10S C9S C7S 124.5(14)
C10S C9S C8S 80.2(11)
C7S C9S C8S 44.3(8)

loop_
_geom_bond_atom_site_label_1
_geom_bond_atom_site_label_2
_geom_bond_distance
Co1 O2 2.048(3)
Co1 O1 2.051(3)
Co1 N8 2.085(4)
Co1 N7 2.090(4)
Co1 O5 2.195(3)
Co1 O3 2.208(3)
Co1 Co2 2.8597(9)
Co2 O6 2.039(3)
Co2 O4 2.054(3)
Co2 O2 2.091(3)
Co2 O1 2.095(3)
Co2 N4 2.111(4)
Co2 N1 2.139(4)
O1 C1 1.310(6)
O2 C13 1.309(5)
O3 C46 1.259(5)
O4 C46 1.267(5)
O5 C48 1.246(6)
O6 C48 1.276(6)
N1 N2 1.345(5)
N1 C18 1.375(6)
N2 N3 1.333(5)
N2 C2 1.437(6)
N3 C23 1.352(6)
N7 C7 1.283(6)
N7 C8 1.474(6)
N4 N5 1.351(5)
N4 C40 1.357(6)
N5 N6 1.331(5)
N5 C14 1.427(6)
N6 C45 1.351(6)
N8 C11 1.280(6)
N8 C10 1.473(6)
C1 C2 1.401(7)
C1 C6 1.427(6)
C2 C3 1.386(6)
C3 C4 1.400(6)
C3 H3B 0.9500
C4 C5 1.393(7)
C4 C24 1.531(7)
C5 C6 1.401(7)
C5 H5A 0.9500
C6 C7 1.460(7)
C7 H7B 0.9500
C8 C9 1.450(11)
C8 C9' 1.536(12)
C8 H8A 0.9604
C8 H8B 0.9598
C9 C10 1.513(10)
C9' C10 1.424(12)
C9' H10B 1.2096
C10 H10A 0.9601
C10 H10B 0.9603
C11 C12 1.448(6)
C11 H11A 0.9500
C12 C17 1.391(7)
C12 C13 1.415(7)
C13 C14 1.413(6)
C14 C15 1.392(7)
C15 C16 1.388(7)
C15 H15A 0.9500
C16 C17 1.389(6)
C16 C32 1.546(7)
C17 H17A 0.9500
C18 C19 1.401(6)
C18 C23 1.414(7)
C19 C20 1.378(7)
C19 H19A 0.9500
C20 C21 1.417(7)
C20 H20A 0.9500
C21 C22 1.354(7)
C21 H21A 0.9500
C22 C23 1.412(7)
C22 H22A 0.9500
C24 C26 1.526(7)
C24 C25 1.537(7)
C24 C27 1.542(7)
C25 H25A 0.9800
C25 H25B 0.9800
C25 H25C 0.9800
C26 H26A 0.9800
C26 H26B 0.9800
C26 H26C 0.9800
C27 C28 1.537(10)
C27 H27A 0.9900
C27 H27B 0.9900
C28 C29 1.518(10)
C28 C30 1.526(10)
C28 C31 1.545(10)
C29 H29A 0.9800
C29 H29B 0.9800
C29 H29C 0.9800
C30 H30A 0.9800
C30 H30B 0.9800
C30 H30C 0.9800
C31 H31A 0.9800
C31 H31B 0.9800
C31 H31C 0.9800
C32 C34 1.527(7)
C32 C33 1.533(7)
C32 C35 1.545(7)
C33 H33A 0.9800
C33 H33B 0.9800
C33 H33C 0.9800
C34 H34A 0.9800
C34 H34B 0.9800
C34 H34C 0.9800
C35 C36 1.551(8)
C35 H35A 0.9900
C35 H35B 0.9900
C36 C39 1.530(9)
C36 C37 1.537(8)
C36 C38 1.543(8)
C37 H37A 0.9800
C37 H37B 0.9800
C37 H37C 0.9800
C38 H38A 0.9800
C38 H38B 0.9800
C38 H38C 0.9800
C39 H39A 0.9800
C39 H39B 0.9800
C39 H39C 0.9800
C40 C41 1.409(7)
C40 C45 1.414(7)
C41 C42 1.372(7)
C41 H41A 0.9500
C42 C43 1.411(7)
C42 H42A 0.9500
C43 C44 1.370(7)
C43 H43A 0.9500
C44 C45 1.419(6)
C44 H44A 0.9500
C46 C47 1.523(7)
C47 H47A 0.9800
C47 H47B 0.9800
C47 H47C 0.9800
C48 C49 1.518(7)
C49 H49A 0.9800
C49 H49B 0.9800
C49 H49C 0.9800
O1S C4S 1.414(15)
O1S C1S 1.439(12)
C1S C2S 1.362(10)
C2S C3S 1.438(10)
C3S C4S 1.651(16)
C5S C6S 1.81(2)
C6S C7S 1.95(3)
C7S C8S 1.43(2)
C7S C9S 1.88(2)
C8S C9S 1.91(2)
C9S C10S 1.358(17)

loop_
_geom_torsion_atom_site_label_1
_geom_torsion_atom_site_label_2
_geom_torsion_atom_site_label_3
_geom_torsion_atom_site_label_4
_geom_torsion
O2 Co1 Co2 O6 91.19(15)
O1 Co1 Co2 O6 -90.40(15)
N8 Co1 Co2 O6 105.04(18)
N7 Co1 Co2 O6 -72.70(18)
O5 Co1 Co2 O6 1.98(12)
O3 Co1 Co2 O6 -178.42(13)
O2 Co1 Co2 O4 -89.98(15)
O1 Co1 Co2 O4 88.42(15)
N8 Co1 Co2 O4 -76.14(18)
N7 Co1 Co2 O4 106.13(18)
O5 Co1 Co2 O4 -179.19(12)
O3 Co1 Co2 O4 0.41(12)
O1 Co1 Co2 O2 178.40(18)
N8 Co1 Co2 O2 13.8(2)
N7 Co1 Co2 O2 -163.9(2)
O5 Co1 Co2 O2 -89.21(15)
O3 Co1 Co2 O2 90.39(15)
O2 Co1 Co2 O1 -178.40(18)
N8 Co1 Co2 O1 -164.6(2)
N7 Co1 Co2 O1 17.71(19)
O5 Co1 Co2 O1 92.38(15)
O3 Co1 Co2 O1 -88.01(15)
O2 Co1 Co2 N4 0.89(18)
O1 Co1 Co2 N4 179.30(18)
N8 Co1 Co2 N4 14.7(2)
N7 Co1 Co2 N4 -163.0(2)
O5 Co1 Co2 N4 -88.32(16)
O3 Co1 Co2 N4 91.29(16)
O2 Co1 Co2 N1 178.72(18)
O1 Co1 Co2 N1 -2.88(18)
N8 Co1 Co2 N1 -167.4(2)
N7 Co1 Co2 N1 14.8(2)
O5 Co1 Co2 N1 89.51(16)
O3 Co1 Co2 N1 -90.89(16)
O2 Co1 O1 C1 129.0(3)
N8 Co1 O1 C1 -134.6(7)
N7 Co1 O1 C1 -39.4(4)
O5 Co1 O1 C1 48.0(3)
O3 Co1 O1 C1 -149.8(4)
Co2 Co1 O1 C1 127.8(4)
O2 Co1 O1 Co2 1.17(13)
N8 Co1 O1 Co2 97.5(7)
N7 Co1 O1 Co2 -167.18(13)
O5 Co1 O1 Co2 -79.84(12)
O3 Co1 O1 Co2 82.35(12)
O6 Co2 O1 C1 -43.2(3)
O4 Co2 O1 C1 141.9(3)
O2 Co2 O1 C1 -130.8(3)
N4 Co2 O1 C1 -133.6(9)
N1 Co2 O1 C1 48.0(3)
Co1 Co2 O1 C1 -129.7(4)
O6 Co2 O1 Co1 86.46(13)
O4 Co2 O1 Co1 -88.35(12)
O2 Co2 O1 Co1 -1.14(13)
N4 Co2 O1 Co1 -3.9(10)
N1 Co2 O1 Co1 177.72(14)
O1 Co1 O2 C13 129.5(3)
N8 Co1 O2 C13 -39.3(3)
N7 Co1 O2 C13 -133.2(7)
O5 Co1 O2 C13 -147.4(3)
O3 Co1 O2 C13 49.9(3)
Co2 Co1 O2 C13 130.7(4)
O1 Co1 O2 Co2 -1.17(13)
N8 Co1 O2 Co2 -169.98(14)
N7 Co1 O2 Co2 96.1(7)
O5 Co1 O2 Co2 81.97(12)
O3 Co1 O2 Co2 -80.78(12)
O6 Co2 O2 C13 142.7(3)
O4 Co2 O2 C13 -44.1(3)
O1 Co2 O2 C13 -130.2(3)
N4 Co2 O2 C13 49.4(3)
N1 Co2 O2 C13 -140.9(12)
Co1 Co2 O2 C13 -131.4(4)
O6 Co2 O2 Co1 -85.91(13)
O4 Co2 O2 Co1 87.27(12)
O1 Co2 O2 Co1 1.14(13)
N4 Co2 O2 Co1 -179.27(15)
N1 Co2 O2 Co1 -9.6(14)
O2 Co1 O3 C46 46.9(4)
O1 Co1 O3 C46 -48.5(4)
N8 Co1 O3 C46 134.4(4)
N7 Co1 O3 C46 -132.4(4)
O5 Co1 O3 C46 0.4(6)
Co2 Co1 O3 C46 -0.6(3)
O6 Co2 O4 C46 7.5(11)
O2 Co2 O4 C46 -46.2(4)
O1 Co2 O4 C46 45.4(4)
N4 Co2 O4 C46 -126.3(4)
N1 Co2 O4 C46 127.8(4)
Co1 Co2 O4 C46 -0.4(3)
O2 Co1 O5 C48 -48.9(4)
O1 Co1 O5 C48 46.0(4)
N8 Co1 O5 C48 -133.5(4)
N7 Co1 O5 C48 133.9(4)
O3 Co1 O5 C48 -2.3(6)
Co2 Co1 O5 C48 -1.3(4)
O4 Co2 O6 C48 -11.7(11)
O2 Co2 O6 C48 42.1(4)
O1 Co2 O6 C48 -49.5(4)
N4 Co2 O6 C48 122.2(4)
N1 Co2 O6 C48 -132.1(4)
Co1 Co2 O6 C48 -3.7(4)
O6 Co2 N1 N2 66.8(3)
O4 Co2 N1 N2 -105.9(3)
O2 Co2 N1 N2 -9.3(15)
O1 Co2 N1 N2 -20.1(3)
N4 Co2 N1 N2 160.1(3)
Co1 Co2 N1 N2 -18.1(4)
O6 Co2 N1 C18 -133.2(4)
O4 Co2 N1 C18 54.1(4)
O2 Co2 N1 C18 150.6(12)
O1 Co2 N1 C18 139.8(4)
N4 Co2 N1 C18 -40.0(4)
Co1 Co2 N1 C18 141.9(4)
C18 N1 N2 N3 -0.9(5)
Co2 N1 N2 N3 163.9(3)
C18 N1 N2 C2 -179.5(4)
Co2 N1 N2 C2 -14.7(6)
N1 N2 N3 C23 0.7(5)
C2 N2 N3 C23 179.4(4)
O2 Co1 N7 C7 -71.7(9)
O1 Co1 N7 C7 26.2(4)
N8 Co1 N7 C7 -165.0(4)
O5 Co1 N7 C7 -57.7(4)
O3 Co1 N7 C7 105.0(4)
Co2 Co1 N7 C7 13.4(5)
O2 Co1 N7 C8 98.6(8)
O1 Co1 N7 C8 -163.5(4)
N8 Co1 N7 C8 5.3(4)
O5 Co1 N7 C8 112.6(4)
O3 Co1 N7 C8 -84.7(4)
Co2 Co1 N7 C8 -176.4(3)
O6 Co2 N4 N5 -119.7(4)
O4 Co2 N4 N5 54.2(4)
O2 Co2 N4 N5 -32.5(3)
O1 Co2 N4 N5 -29.7(12)
N1 Co2 N4 N5 148.6(3)
Co1 Co2 N4 N5 -33.2(4)
O6 Co2 N4 C40 57.4(4)
O4 Co2 N4 C40 -128.7(4)
O2 Co2 N4 C40 144.5(4)
O1 Co2 N4 C40 147.4(8)
N1 Co2 N4 C40 -34.3(4)
Co1 Co2 N4 C40 143.9(4)
C40 N4 N5 N6 2.0(5)
Co2 N4 N5 N6 179.7(3)
C40 N4 N5 C14 -171.7(4)
Co2 N4 N5 C14 6.0(6)
N4 N5 N6 C45 -0.5(5)
C14 N5 N6 C45 173.6(4)
O2 Co1 N8 C11 25.8(4)
O1 Co1 N8 C11 -71.3(9)
N7 Co1 N8 C11 -166.0(4)
O5 Co1 N8 C11 106.0(4)
O3 Co1 N8 C11 -56.3(4)
Co2 Co1 N8 C11 15.7(5)
O2 Co1 N8 C10 -163.1(4)
O1 Co1 N8 C10 99.9(8)
N7 Co1 N8 C10 5.1(4)
O5 Co1 N8 C10 -82.9(4)
O3 Co1 N8 C10 114.8(4)
Co2 Co1 N8 C10 -173.2(3)
Co1 O1 C1 C2 -153.8(4)
Co2 O1 C1 C2 -42.5(6)
Co1 O1 C1 C6 31.1(6)
Co2 O1 C1 C6 142.4(4)
O1 C1 C2 C3 -179.2(4)
C6 C1 C2 C3 -3.8(7)
O1 C1 C2 N2 -6.9(7)
C6 C1 C2 N2 168.5(4)
N3 N2 C2 C3 32.2(6)
N1 N2 C2 C3 -149.2(4)
N3 N2 C2 C1 -140.6(4)
N1 N2 C2 C1 37.9(7)
C1 C2 C3 C4 1.9(7)
N2 C2 C3 C4 -170.6(4)
C2 C3 C4 C5 2.8(7)
C2 C3 C4 C24 176.9(4)
C3 C4 C5 C6 -5.5(7)
C24 C4 C5 C6 -179.8(4)
C4 C5 C6 C1 3.6(7)
C4 C5 C6 C7 178.5(4)
O1 C1 C6 C5 176.6(4)
C2 C1 C6 C5 1.1(7)
O1 C1 C6 C7 2.1(7)
C2 C1 C6 C7 -173.4(4)
C8 N7 C7 C6 -178.0(5)
Co1 N7 C7 C6 -6.8(7)
C5 C6 C7 N7 170.2(5)
C1 C6 C7 N7 -15.1(8)
C7 N7 C8 C9 -169.3(6)
Co1 N7 C8 C9 19.7(7)
C7 N7 C8 C9' 133.3(6)
Co1 N7 C8 C9' -37.6(7)
N7 C8 C9 C10 -62.1(8)
C9' C8 C9 C10 34.4(7)
C9 C8 C9' C10 -36.9(7)
N7 C8 C9' C10 71.4(9)
C8 C9' C10 N8 -63.2(10)
C8 C9' C10 C9 34.7(7)
C11 N8 C10 C9' -167.7(6)
Co1 N8 C10 C9' 20.7(8)
C11 N8 C10 C9 133.1(6)
Co1 N8 C10 C9 -38.5(7)
C8 C9 C10 C9' -37.0(7)
C8 C9 C10 N8 72.4(8)
C10 N8 C11 C12 -179.3(5)
Co1 N8 C11 C12 -7.6(7)
N8 C11 C12 C17 171.3(5)
N8 C11 C12 C13 -13.0(8)
Co1 O2 C13 C14 -153.3(3)
Co2 O2 C13 C14 -39.4(6)
Co1 O2 C13 C12 32.2(6)
Co2 O2 C13 C12 146.1(3)
C17 C12 C13 O2 175.4(4)
C11 C12 C13 O2 0.0(7)
C17 C12 C13 C14 0.5(7)
C11 C12 C13 C14 -174.9(4)
O2 C13 C14 C15 -177.0(4)
C12 C13 C14 C15 -2.2(7)
O2 C13 C14 N5 -6.4(7)
C12 C13 C14 N5 168.4(4)
N6 N5 C14 C15 21.2(6)
N4 N5 C14 C15 -165.3(4)
N6 N5 C14 C13 -149.9(4)
N4 N5 C14 C13 23.7(6)
C13 C14 C15 C16 1.5(7)
N5 C14 C15 C16 -169.3(4)
C14 C15 C16 C17 1.0(7)
C14 C15 C16 C32 175.7(4)
C15 C16 C17 C12 -2.8(7)
C32 C16 C17 C12 -177.8(5)
C13 C12 C17 C16 2.1(7)
C11 C12 C17 C16 178.0(4)
N2 N1 C18 C19 179.5(5)
Co2 N1 C18 C19 16.6(8)
N2 N1 C18 C23 0.7(5)
Co2 N1 C18 C23 -162.2(3)
N1 C18 C19 C20 -177.7(5)
C23 C18 C19 C20 1.0(7)
C18 C19 C20 C21 -0.9(7)
C19 C20 C21 C22 1.2(8)
C20 C21 C22 C23 -1.4(8)
N2 N3 C23 C22 -177.8(5)
N2 N3 C23 C18 -0.2(5)
C21 C22 C23 N3 178.9(5)
C21 C22 C23 C18 1.5(8)
N1 C18 C23 N3 -0.3(6)
C19 C18 C23 N3 -179.2(4)
N1 C18 C23 C22 177.6(4)
C19 C18 C23 C22 -1.3(7)
C5 C4 C24 C26 69.7(6)
C3 C4 C24 C26 -104.3(5)
C5 C4 C24 C25 -172.8(5)
C3 C4 C24 C25 13.3(7)
C5 C4 C24 C27 -47.5(6)
C3 C4 C24 C27 138.6(5)
C26 C24 C27 C28 174.4(6)
C4 C24 C27 C28 -68.6(7)
C25 C24 C27 C28 56.7(7)
C24 C27 C28 C29 48.2(9)
C24 C27 C28 C30 -77.6(8)
C24 C27 C28 C31 165.8(6)
C15 C16 C32 C34 7.5(7)
C17 C16 C32 C34 -178.0(4)
C15 C16 C32 C33 -109.7(5)
C17 C16 C32 C33 64.8(6)
C15 C16 C32 C35 133.1(5)
C17 C16 C32 C35 -52.4(6)
C34 C32 C35 C36 57.6(7)
C33 C32 C35 C36 174.8(5)
C16 C32 C35 C36 -68.2(7)
C32 C35 C36 C39 48.6(7)
C32 C35 C36 C37 167.0(5)
C32 C35 C36 C38 -75.5(7)
N5 N4 C40 C41 173.9(5)
Co2 N4 C40 C41 -3.7(7)
N5 N4 C40 C45 -2.5(5)
Co2 N4 C40 C45 179.9(3)
N4 C40 C41 C42 -177.4(5)
C45 C40 C41 C42 -1.4(7)
C40 C41 C42 C43 -1.8(7)
C41 C42 C43 C44 2.5(8)
C42 C43 C44 C45 0.0(7)
N5 N6 C45 C40 -1.1(5)
N5 N6 C45 C44 -179.3(5)
N4 C40 C45 N6 2.4(5)
C41 C40 C45 N6 -174.4(4)
N4 C40 C45 C44 -179.3(4)
C41 C40 C45 C44 4.0(7)
C43 C44 C45 N6 174.8(5)
C43 C44 C45 C40 -3.2(7)
Co1 O3 C46 O4 0.5(7)
Co1 O3 C46 C47 179.4(3)
Co2 O4 C46 O3 0.1(7)
Co2 O4 C46 C47 -178.8(3)
Co1 O5 C48 O6 -1.0(7)
Co1 O5 C48 C49 -179.9(3)
Co2 O6 C48 O5 4.0(7)
Co2 O6 C48 C49 -177.1(3)
C4S O1S C1S C2S 3.0(12)
O1S C1S C2S C3S 23.9(11)
C1S C2S C3S C4S -34.9(9)
C1S O1S C4S C3S -24.9(11)
C2S C3S C4S O1S 37.6(10)
C5S C6S C7S C8S -178.1(19)
C5S C6S C7S C9S 129(4)
C6S C7S C8S C9S -162.0(14)
C8S C7S C9S C10S 2.5(19)
C6S C7S C9S C10S 60(5)
C6S C7S C9S C8S 58(4)
C7S C8S C9S C10S -177.9(16)
